data_4302336
loop_
_publ_author_name
'Rios, Daniel'
'Olmstead, Marilyn M.'
'Balch, Alan L.'

_publ_section_title
;
 Blue-, Green- and Non-luminescent Crystals from One Reaction. Isolation
 and Structural Characterization of a Series of Gold(I)-Siver(I)
 Heterometallic Complexes Utilizing a Gold Carbene Metalloligand
 Containing Free Amino Groups
;
_journal_coden_ASTM INOCAJ
_journal_issue 12
_journal_name_full 'Inorganic chemistry'
_journal_page_first 5279
_journal_page_last 5287
_journal_paper_doi 10.1021/ic900243v
_journal_volume 48
_journal_year 2009
_chemical_formula_moiety 'C8 H22 Au N6, Cl'
_chemical_formula_sum 'C8 H22 Au Cl N6'
_chemical_formula_weight 434.74
_chemical_name_common '[Au{c(NHCH3)(NHCH2CH2NH2)}2]Cl'
_space_group_IT_number 142
_symmetry_cell_setting tetragonal
_symmetry_space_group_name_Hall '-I 4bd 2c'
_symmetry_space_group_name_H-M 'I 41/a c d :2'
_atom_sites_solution_hydrogens geom
_atom_sites_solution_primary direct
_atom_sites_solution_secondary difmap
_audit_creation_method SHELXL-97
_cell_angle_alpha 90.00
_cell_angle_beta 90.00
_cell_angle_gamma 90.00
_cell_formula_units_Z 16
_cell_length_a 15.2281(2)
_cell_length_b 15.2281(2)
_cell_length_c 25.0483(4)
_cell_measurement_temperature 90(2)
_cell_volume 5808.58(14)
_computing_cell_refinement SAINT
_computing_data_collection 'SMART (Bruker, 2007)'
_computing_data_reduction 'SAINT (Bruker, 2007)'
_computing_molecular_graphics 'SHELXTL 5.1, XP (Sheldrick, 1994)'
_computing_publication_material SHELXS-97
_computing_structure_refinement 'SHELXL-97 (Sheldrick, 1997)'
_computing_structure_solution 'SHELXS-97 (Sheldrick, 1990)'
_diffrn_ambient_temperature 90(2)
_diffrn_detector_area_resol_mean 8.3
_diffrn_measured_fraction_theta_full 0.998
_diffrn_measured_fraction_theta_max 0.998
_diffrn_measurement_device_type 'Bruker SMART 1000'
_diffrn_measurement_method \w
_diffrn_radiation_monochromator graphite
_diffrn_radiation_source 'fine-focus sealed tube'
_diffrn_radiation_type MoK\a
_diffrn_radiation_wavelength 0.71073
_diffrn_reflns_av_R_equivalents 0.0473
_diffrn_reflns_av_sigmaI/netI 0.0213
_diffrn_reflns_limit_h_max 21
_diffrn_reflns_limit_h_min -21
_diffrn_reflns_limit_k_max 21
_diffrn_reflns_limit_k_min -17
_diffrn_reflns_limit_l_max 34
_diffrn_reflns_limit_l_min -35
_diffrn_reflns_number 26464
_diffrn_reflns_theta_full 30.52
_diffrn_reflns_theta_max 30.52
_diffrn_reflns_theta_min 3.10
_exptl_absorpt_coefficient_mu 10.302
_exptl_absorpt_correction_T_max 0.2895
_exptl_absorpt_correction_T_min 0.1252
_exptl_absorpt_correction_type multi-scan
_exptl_absorpt_process_details 'SADABS (Sheldrick, 2008)'
_exptl_crystal_colour colorless
_exptl_crystal_density_diffrn 1.988
_exptl_crystal_density_method 'not measured'
_exptl_crystal_description needle
_exptl_crystal_F_000 3328
_exptl_crystal_size_max 0.28
_exptl_crystal_size_mid 0.14
_exptl_crystal_size_min 0.12
_refine_diff_density_max 2.440
_refine_diff_density_min -0.761
_refine_diff_density_rms 0.151
_refine_ls_extinction_method none
_refine_ls_goodness_of_fit_ref 1.094
_refine_ls_hydrogen_treatment mixed
_refine_ls_matrix_type full
_refine_ls_number_parameters 83
_refine_ls_number_reflns 2223
_refine_ls_number_restraints 2
_refine_ls_restrained_S_all 1.093
_refine_ls_R_factor_all 0.0489
_refine_ls_R_factor_gt 0.0272
_refine_ls_shift/su_max 0.003
_refine_ls_shift/su_mean 0.001
_refine_ls_structure_factor_coef Fsqd
_refine_ls_weighting_details 'calc w=1/[\s^2^(Fo^2^)+(0.0337P)^2^+31.8510P] where P=(Fo^2^+2Fc^2^)/3'
_refine_ls_weighting_scheme calc
_refine_ls_wR_factor_gt 0.0638
_refine_ls_wR_factor_ref 0.0759
_reflns_number_gt 1551
_reflns_number_total 2223
_reflns_threshold_expression >2sigma(I)
_cod_duplicate_entry 4338570
_cod_data_source_file ic900243v_si_002.cif
_cod_data_source_block dr126
_cod_depositor_comments
;
The following automatic conversions were performed:
'_symmetry_cell_setting' value 'Tetragonal' changed to 'tetragonal'
according to '/home/saulius/struct/CIF-dictionaries/cif_core.dic'
dictionary named 'cif_core.dic' version 2.4.1 from
2010-06-29.

'_exptl_absorpt_correction_type' value 'Multi-scan' changed
to 'multi-scan' according to
'/home/saulius/struct/CIF-dictionaries/cif_core.dic' dictionary named
'cif_core.dic' version 2.4.1 from 2010-06-29.

Automatic conversion script
Id: cif_fix_enum 1527 2010-12-29 10:47:43Z saulius 
;
_cod_original_sg_symbol_H-M 'I 41/a c d'
_cod_database_code 4302336

loop_
_symmetry_equiv_pos_as_xyz
'x, y, z'
'-x+1/2, -y, z+1/2'
'-y+1/4, x+3/4, z+1/4'
'y+1/4, -x+1/4, z+3/4'
'-x+1/2, y, -z'
'x, -y, -z+1/2'
'y+1/4, x+3/4, -z+3/4'
'-y+1/4, -x+1/4, -z+1/4'
'x+1/2, y+1/2, z+1/2'
'-x+1, -y+1/2, z+1'
'-y+3/4, x+5/4, z+3/4'
'y+3/4, -x+3/4, z+5/4'
'-x+1, y+1/2, -z+1/2'
'x+1/2, -y+1/2, -z+1'
'y+3/4, x+5/4, -z+5/4'
'-y+3/4, -x+3/4, -z+3/4'
'-x, -y, -z'
'x-1/2, y, -z-1/2'
'y-1/4, -x-3/4, -z-1/4'
'-y-1/4, x-1/4, -z-3/4'
'x-1/2, -y, z'
'-x, y, z-1/2'
'-y-1/4, -x-3/4, z-3/4'
'y-1/4, x-1/4, z-1/4'
'-x+1/2, -y+1/2, -z+1/2'
'x, y+1/2, -z'
'y+1/4, -x-1/4, -z+1/4'
'-y+1/4, x+1/4, -z-1/4'
'x, -y+1/2, z+1/2'
'-x+1/2, y+1/2, z'
'-y+1/4, -x-1/4, z-1/4'
'y+1/4, x+1/4, z+1/4'

loop_
_atom_site_label
_atom_site_type_symbol
_atom_site_fract_x
_atom_site_fract_y
_atom_site_fract_z
_atom_site_U_iso_or_equiv
_atom_site_adp_type
_atom_site_occupancy
_atom_site_symmetry_multiplicity
_atom_site_calc_flag
_atom_site_refinement_flags
_atom_site_disorder_assembly
_atom_site_disorder_group
Au1 Au 0.429828(9) 0.820172(9) 0.1250 0.02486(8) Uani 1 2 d S . .
Cl1 Cl 0.5000 0.2500 0.22069(7) 0.0373(3) Uani 1 2 d S . .
N1 N 0.3480(3) 0.6970(2) 0.19981(17) 0.0308(8) Uani 1 1 d . . .
H1A H 0.3943 0.7126 0.2186 0.037 Uiso 1 1 calc R . .
N2 N 0.2681(2) 0.7100(2) 0.12385(15) 0.0269(7) Uani 1 1 d . . .
H2A H 0.2318 0.6706 0.1369 0.032 Uiso 1 1 calc R . .
N3 N 0.1368(3) 0.8544(3) 0.10867(17) 0.0323(9) Uani 1 1 d D . .
H3A H 0.150(4) 0.838(3) 0.1426(9) 0.029(13) Uiso 1 1 d D . .
H3B H 0.089(3) 0.829(4) 0.094(3) 0.05(2) Uiso 1 1 d D . .
C1 C 0.2878(3) 0.6337(3) 0.2239(2) 0.0362(11) Uani 1 1 d . . .
H1B H 0.3115 0.6139 0.2582 0.054 Uiso 1 1 calc R . .
H1C H 0.2810 0.5831 0.2000 0.054 Uiso 1 1 calc R . .
H1D H 0.2305 0.6614 0.2296 0.054 Uiso 1 1 calc R . .
C2 C 0.3386(3) 0.7329(3) 0.15214(19) 0.0279(9) Uani 1 1 d . . .
C3 C 0.2496(3) 0.7490(3) 0.07154(19) 0.0290(9) Uani 1 1 d . . .
H3C H 0.2059 0.7122 0.0527 0.035 Uiso 1 1 calc R . .
H3D H 0.3042 0.7492 0.0500 0.035 Uiso 1 1 calc R . .
C4 C 0.2146(3) 0.8429(3) 0.0757(2) 0.0322(10) Uani 1 1 d . . .
H4A H 0.2619 0.8807 0.0901 0.039 Uiso 1 1 calc R . .
H4B H 0.2011 0.8640 0.0392 0.039 Uiso 1 1 calc R . .

loop_
_atom_site_aniso_label
_atom_site_aniso_U_11
_atom_site_aniso_U_22
_atom_site_aniso_U_33
_atom_site_aniso_U_23
_atom_site_aniso_U_13
_atom_site_aniso_U_12
Au1 0.01893(9) 0.01893(9) 0.03673(14) 0.00066(7) 0.00066(7) 0.00074(7)
Cl1 0.0362(10) 0.0421(11) 0.0337(8) 0.000 0.000 0.0097(7)
N1 0.0235(18) 0.029(2) 0.040(2) 0.0018(16) -0.0033(16) -0.0013(15)
N2 0.0254(18) 0.0267(17) 0.0286(17) 0.0011(16) 0.0009(16) -0.0085(14)
N3 0.034(2) 0.0272(19) 0.036(2) 0.0032(16) 0.0042(17) 0.0032(17)
C1 0.033(2) 0.034(2) 0.041(3) 0.009(2) -0.003(2) -0.007(2)
C2 0.023(2) 0.0203(18) 0.041(3) -0.0005(19) 0.0037(19) 0.0045(17)
C3 0.024(2) 0.027(2) 0.036(2) 0.0024(17) 0.000(2) 0.0040(16)
C4 0.026(2) 0.028(2) 0.042(3) 0.0016(19) 0.002(2) 0.0039(18)

loop_
_atom_type_symbol
_atom_type_description
_atom_type_scat_dispersion_real
_atom_type_scat_dispersion_imag
_atom_type_scat_source
C C 0.0033 0.0016 'International Tables Vol C Tables 4.2.6.8 and 6.1.1.4'
H H 0.0000 0.0000 'International Tables Vol C Tables 4.2.6.8 and 6.1.1.4'
N N 0.0061 0.0033 'International Tables Vol C Tables 4.2.6.8 and 6.1.1.4'
Cl Cl 0.1484 0.1585 'International Tables Vol C Tables 4.2.6.8 and 6.1.1.4'
Au Au -2.0133 8.8022 'International Tables Vol C Tables 4.2.6.8 and 6.1.1.4'

loop_
_geom_angle_atom_site_label_1
_geom_angle_atom_site_label_2
_geom_angle_atom_site_label_3
_geom_angle
_geom_angle_site_symmetry_1
_geom_angle_site_symmetry_3
_geom_angle_publ_flag
C2 Au1 C2 177.6(2) . 8_665 ?
C2 Au1 Au1 91.21(12) . 10_564 ?
C2 N1 C1 125.3(4) . . ?
C2 N1 H1A 117.4 . . ?
C1 N1 H1A 117.4 . . ?
C2 N2 C3 121.6(4) . . ?
C2 N2 H2A 119.2 . . ?
C3 N2 H2A 119.2 . . ?
C4 N3 H3A 109(4) . . ?
C4 N3 H3B 112(5) . . ?
H3A N3 H3B 116(6) . . ?
N1 C1 H1B 109.5 . . ?
N1 C1 H1C 109.5 . . ?
H1B C1 H1C 109.5 . . ?
N1 C1 H1D 109.5 . . ?
H1B C1 H1D 109.5 . . ?
H1C C1 H1D 109.5 . . ?
N1 C2 N2 117.4(4) . . ?
N1 C2 Au1 119.8(3) . . ?
N2 C2 Au1 122.8(3) . . ?
N2 C3 C4 112.6(4) . . ?
N2 C3 H3C 109.1 . . ?
C4 C3 H3C 109.1 . . ?
N2 C3 H3D 109.1 . . ?
C4 C3 H3D 109.1 . . ?
H3C C3 H3D 107.8 . . ?
N3 C4 C3 115.8(4) . . ?
N3 C4 H4A 108.3 . . ?
C3 C4 H4A 108.3 . . ?
N3 C4 H4B 108.3 . . ?
C3 C4 H4B 108.3 . . ?
H4A C4 H4B 107.4 . . ?

loop_
_geom_bond_atom_site_label_1
_geom_bond_atom_site_label_2
_geom_bond_distance
_geom_bond_site_symmetry_2
_geom_bond_publ_flag
Au1 C2 2.040(5) . ?
Au1 Au1 3.0224(4) 10_564 ?
N1 C2 1.321(6) . ?
N1 C1 1.462(6) . ?
N1 H1A 0.8800 . ?
N2 C2 1.332(6) . ?
N2 C3 1.466(6) . ?
N2 H2A 0.8800 . ?
N3 C4 1.455(6) . ?
N3 H3A 0.91(3) . ?
N3 H3B 0.91(3) . ?
C1 H1B 0.9800 . ?
C1 H1C 0.9800 . ?
C1 H1D 0.9800 . ?
C3 C4 1.529(6) . ?
C3 H3C 0.9900 . ?
C3 H3D 0.9900 . ?
C4 H4A 0.9900 . ?
C4 H4B 0.9900 . ?

loop_
_geom_hbond_atom_site_label_D
_geom_hbond_atom_site_label_H
_geom_hbond_atom_site_label_A
_geom_hbond_distance_DH
_geom_hbond_distance_HA
_geom_hbond_distance_DA
_geom_hbond_angle_DHA
_geom_hbond_site_symmetry_A
N1 H1A Cl1 0.88 2.29 3.158(4) 171 13
N2 H2A N3 0.88 2.13 2.929(5) 151 27_465
N3 H3B Cl1 0.910(10) 2.42(3) 3.289(5) 159(6) 11_534
